data_4327973
loop_
_publ_author_name
'Arghya Basu'
'Gopal Das'

_publ_section_title
;
 Neutral Acyclic Anion Receptor with Thiadiazole Spacer: Halide Binding
 Study and Halide-Directed Self-Assembly in the Solid State
;
_journal_name_full 'Inorganic Chemistry'
_journal_page_first 882
_journal_page_last 889
_journal_paper_doi 10.1021/ic201656y
_journal_volume 51
_journal_year 2012
_chemical_formula_sum 'C46 H81 F N8 O4 S'
_chemical_formula_weight 861.26
_chemical_name_systematic
; 
 ? 
;
_space_group_IT_number 62
_symmetry_cell_setting orthorhombic
_symmetry_space_group_name_Hall '-P 2ac 2n'
_symmetry_space_group_name_H-M 'P n m a'
_atom_sites_solution_hydrogens geom
_atom_sites_solution_primary direct
_atom_sites_solution_secondary difmap
_audit_creation_method SHELXL-97
_cell_angle_alpha 90.00
_cell_angle_beta 90.00
_cell_angle_gamma 90.00
_cell_formula_units_Z 4
_cell_length_a 40.264(7)
_cell_length_b 12.8688(18)
_cell_length_c 9.7766(16)
_cell_measurement_reflns_used 1547
_cell_measurement_temperature 298(2)
_cell_measurement_theta_max 19.35
_cell_measurement_theta_min 2.32
_cell_volume 5065.7(14)
_computing_cell_refinement 'Bruker SMART'
_computing_data_collection 'Bruker SMART'
_computing_data_reduction 'Bruker SAINT'
_computing_molecular_graphics 'Bruker SHELXTL'
_computing_publication_material 'Bruker SHELXTL'
_computing_structure_refinement 'SHELXL-97 (Sheldrick, 1997)'
_computing_structure_solution 'SHELXS-97 (Sheldrick, 1990)'
_diffrn_ambient_temperature 298(2)
_diffrn_detector_area_resol_mean 'phi and omega scans'
_diffrn_measured_fraction_theta_full 0.991
_diffrn_measured_fraction_theta_max 0.991
_diffrn_measurement_device_type 'CCD area detector'
_diffrn_measurement_method 'phi and omega scans'
_diffrn_radiation_monochromator graphite
_diffrn_radiation_source 'fine-focus sealed tube'
_diffrn_radiation_type MoK\a
_diffrn_radiation_wavelength 0.71073
_diffrn_reflns_av_R_equivalents 0.1882
_diffrn_reflns_av_sigmaI/netI 0.1496
_diffrn_reflns_limit_h_max 47
_diffrn_reflns_limit_h_min -47
_diffrn_reflns_limit_k_max 15
_diffrn_reflns_limit_k_min -14
_diffrn_reflns_limit_l_max 11
_diffrn_reflns_limit_l_min -10
_diffrn_reflns_number 56387
_diffrn_reflns_theta_full 24.92
_diffrn_reflns_theta_max 24.92
_diffrn_reflns_theta_min 1.88
_exptl_absorpt_coefficient_mu 0.115
_exptl_absorpt_correction_T_max 0.967
_exptl_absorpt_correction_T_min 0.954
_exptl_absorpt_correction_type multi-scan
_exptl_absorpt_process_details 'SADABS (Sheldrick, 1997)'
_exptl_crystal_colour violet
_exptl_crystal_density_diffrn 1.131
_exptl_crystal_description block
_exptl_crystal_F_000 1884
_exptl_crystal_size_max 0.42
_exptl_crystal_size_mid 0.34
_exptl_crystal_size_min 0.29
_refine_diff_density_max 0.362
_refine_diff_density_min -0.306
_refine_diff_density_rms 0.038
_refine_ls_extinction_method none
_refine_ls_goodness_of_fit_ref 1.099
_refine_ls_matrix_type full
_refine_ls_number_parameters 314
_refine_ls_number_reflns 4598
_refine_ls_number_restraints 0
_refine_ls_restrained_S_all 1.099
_refine_ls_R_factor_all 0.2491
_refine_ls_R_factor_gt 0.0667
_refine_ls_shift/su_max 0.001
_refine_ls_shift/su_mean 0.000
_refine_ls_structure_factor_coef Fsqd
_refine_ls_weighting_details 'calc w=1/[\s^2^(Fo^2^)+(0.0000P)^2^+0.0000P] where P=(Fo^2^+2Fc^2^)/3'
_refine_ls_weighting_scheme calc
_refine_ls_wR_factor_gt 0.0706
_refine_ls_wR_factor_ref 0.0804
_reflns_number_gt 4549
_reflns_number_total 4598
_reflns_threshold_expression >2sigma(I)
_cod_data_source_file ic201656y_si_002_3.cif
_cod_data_source_block F-Complex
_cod_original_sg_symbol_H-M 'P n m a '
_cod_database_code 4327973

loop_
_symmetry_equiv_pos_as_xyz
'x, y, z'
'-x+1/2, -y, z+1/2'
'-x, y+1/2, -z'
'x+1/2, -y+1/2, -z+1/2'
'-x, -y, -z'
'x-1/2, y, -z-1/2'
'x, -y-1/2, z'
'-x-1/2, y-1/2, z-1/2'

loop_
_atom_site_label
_atom_site_type_symbol
_atom_site_fract_x
_atom_site_fract_y
_atom_site_fract_z
_atom_site_U_iso_or_equiv
_atom_site_adp_type
_atom_site_occupancy
_atom_site_symmetry_multiplicity
_atom_site_calc_flag
_atom_site_refinement_flags
S1 S 0.35992(5) 0.2500 0.9304(2) 0.0833(6) Uani 1 2 d S
C14 C 0.2779(2) 0.2500 1.2744(7) 0.077(2) Uani 1 2 d S
H14 H 0.2865 0.2500 1.3627 0.092 Uiso 1 2 calc SR
C11 C 0.2530(2) 0.2500 1.0148(8) 0.080(2) Uani 1 2 d S
H11 H 0.2439 0.2500 0.9273 0.096 Uiso 1 2 calc SR
C27 C 0.36297(11) -0.0716(3) 0.3475(4) 0.0711(15) Uani 1 1 d .
H27A H 0.3813 -0.1157 0.3191 0.085 Uiso 1 1 calc R
H27B H 0.3458 -0.1166 0.3844 0.085 Uiso 1 1 calc R
C6 C 0.4774(3) 0.2500 0.9169(9) 0.080(3) Uani 1 2 d S
H6 H 0.4700 0.2500 1.0069 0.096 Uiso 1 2 calc SR
C20 C 0.40123(11) -0.0149(3) 0.7044(5) 0.0823(17) Uani 1 1 d .
H20A H 0.3844 0.0311 0.7411 0.099 Uiso 1 1 calc R
H20B H 0.4202 0.0272 0.6786 0.099 Uiso 1 1 calc R
C15 C 0.34775(12) 0.0712(3) 0.5094(4) 0.0766(15) Uani 1 1 d .
H15A H 0.3567 0.1168 0.5793 0.092 Uiso 1 1 calc R
H15B H 0.3411 0.1143 0.4327 0.092 Uiso 1 1 calc R
C19 C 0.38773(11) -0.0692(3) 0.5789(5) 0.0747(15) Uani 1 1 d .
H19A H 0.3696 -0.1137 0.6078 0.090 Uiso 1 1 calc R
H19B H 0.4051 -0.1139 0.5433 0.090 Uiso 1 1 calc R
C9 C 0.3002(2) 0.2500 1.1647(10) 0.067(2) Uani 1 2 d S
C5 C 0.5113(3) 0.2500 0.8871(11) 0.087(3) Uani 1 2 d S
H5 H 0.5266 0.2500 0.9581 0.104 Uiso 1 2 calc SR
C23 C 0.40251(12) 0.0718(3) 0.4119(4) 0.0758(15) Uani 1 1 d .
H23A H 0.3934 0.1153 0.3400 0.091 Uiso 1 1 calc R
H23B H 0.4088 0.1171 0.4869 0.091 Uiso 1 1 calc R
C28 C 0.34918(11) -0.0184(3) 0.2217(4) 0.0825(17) Uani 1 1 d .
H28A H 0.3302 0.0240 0.2468 0.099 Uiso 1 1 calc R
H28B H 0.3660 0.0265 0.1822 0.099 Uiso 1 1 calc R
C16 C 0.31710(12) 0.0184(3) 0.5662(4) 0.0855(16) Uani 1 1 d .
H16A H 0.3239 -0.0318 0.6348 0.103 Uiso 1 1 calc R
H16B H 0.3062 -0.0194 0.4930 0.103 Uiso 1 1 calc R
C1 C 0.4551(3) 0.2500 0.8086(12) 0.078(3) Uani 1 2 d S
C10 C 0.2864(2) 0.2500 1.0316(9) 0.088(3) Uani 1 2 d S
H10 H 0.3003 0.2500 0.9556 0.106 Uiso 1 2 calc SR
C13 C 0.2443(2) 0.2500 1.2588(9) 0.085(3) Uani 1 2 d S
H13 H 0.2301 0.2500 1.3338 0.102 Uiso 1 2 calc SR
C8 C 0.3582(3) 0.2500 1.1107(8) 0.073(2) Uani 1 2 d S
C25 C 0.45945(13) 0.0961(3) 0.3147(5) 0.0985(18) Uani 1 1 d .
H25A H 0.4500 0.1409 0.2451 0.118 Uiso 1 1 calc R
H25B H 0.4649 0.1394 0.3927 0.118 Uiso 1 1 calc R
C24 C 0.43338(12) 0.0190(3) 0.3581(4) 0.0806(15) Uani 1 1 d .
H24A H 0.4425 -0.0257 0.4287 0.097 Uiso 1 1 calc R
H24B H 0.4275 -0.0242 0.2806 0.097 Uiso 1 1 calc R
C29 C 0.33881(12) -0.0988(3) 0.1189(5) 0.0905(17) Uani 1 1 d .
H29A H 0.3222 -0.1436 0.1597 0.109 Uiso 1 1 calc R
H29B H 0.3578 -0.1415 0.0957 0.109 Uiso 1 1 calc R
C21 C 0.41159(12) -0.0917(3) 0.8135(4) 0.0877(17) Uani 1 1 d .
H21A H 0.4283 -0.1381 0.7762 0.105 Uiso 1 1 calc R
H21B H 0.3925 -0.1333 0.8396 0.105 Uiso 1 1 calc R
C7 C 0.4027(2) 0.2500 0.9498(10) 0.072(3) Uani 1 2 d S
C18 C 0.26173(13) 0.0464(4) 0.6934(5) 0.141(2) Uani 1 1 d .
H18A H 0.2489 0.0128 0.6236 0.212 Uiso 1 1 calc R
H18B H 0.2486 0.0997 0.7358 0.212 Uiso 1 1 calc R
H18C H 0.2682 -0.0037 0.7610 0.212 Uiso 1 1 calc R
C17 C 0.29202(13) 0.0939(3) 0.6308(5) 0.1029(18) Uani 1 1 d .
H17A H 0.3034 0.1335 0.7009 0.123 Uiso 1 1 calc R
H17B H 0.2849 0.1425 0.5609 0.123 Uiso 1 1 calc R
C22 C 0.42552(12) -0.0385(3) 0.9396(4) 0.1155(19) Uani 1 1 d .
H22A H 0.4450 0.0004 0.9150 0.173 Uiso 1 1 calc R
H22B H 0.4313 -0.0900 1.0066 0.173 Uiso 1 1 calc R
H22C H 0.4091 0.0076 0.9769 0.173 Uiso 1 1 calc R
C30 C 0.32486(12) -0.0515(3) -0.0104(4) 0.1139(19) Uani 1 1 d .
H30A H 0.3059 -0.0093 0.0118 0.171 Uiso 1 1 calc R
H30B H 0.3182 -0.1058 -0.0719 0.171 Uiso 1 1 calc R
H30C H 0.3415 -0.0093 -0.0533 0.171 Uiso 1 1 calc R
C26 C 0.49042(13) 0.0512(3) 0.2607(4) 0.128(2) Uani 1 1 d .
H26A H 0.5016 0.0141 0.3322 0.192 Uiso 1 1 calc R
H26B H 0.5045 0.1059 0.2275 0.192 Uiso 1 1 calc R
H26C H 0.4853 0.0044 0.1872 0.192 Uiso 1 1 calc R
N7 N 0.37524(10) -0.0017(3) 0.4620(4) 0.0668(11) Uani 1 1 d .
N2 N 0.42006(19) 0.2500 0.8302(7) 0.077(2) Uani 1 2 d S
H2N H 0.4082 0.2500 0.7572 0.093 Uiso 1 2 calc SR
N5 N 0.3323(2) 0.2500 1.1993(6) 0.074(2) Uani 1 2 d S
N4 N 0.3885(2) 0.2500 1.1639(6) 0.084(2) Uani 1 2 d S
N3 N 0.41396(19) 0.2500 1.0685(9) 0.092(2) Uani 1 2 d S
F1 F 0.38677(13) 0.2500 0.6390(5) 0.212(2) Uani 1 2 d S
C12 C 0.2324(2) 0.2500 1.1283(11) 0.064(2) Uani 1 2 d S
C2 C 0.4671(3) 0.2500 0.6718(9) 0.080(2) Uani 1 2 d S
H2 H 0.4523 0.2500 0.5988 0.096 Uiso 1 2 calc SR
C3 C 0.5006(3) 0.2500 0.6484(10) 0.092(3) Uani 1 2 d S
H3 H 0.5086 0.2500 0.5590 0.110 Uiso 1 2 calc SR
C4 C 0.5223(3) 0.2500 0.7539(13) 0.083(3) Uani 1 2 d S
O4 O 0.17806(15) 0.2500 1.2084(6) 0.113(2) Uani 1 2 d S
O3 O 0.18609(13) 0.2500 0.9869(5) 0.099(2) Uani 1 2 d S
N6 N 0.1966(2) 0.2500 1.1069(8) 0.094(3) Uani 1 2 d S
N1 N 0.5572(2) 0.2500 0.7237(9) 0.086(3) Uani 1 2 d S
O2 O 0.56610(14) 0.2500 0.6018(5) 0.105(2) Uani 1 2 d S
O1 O 0.57703(14) 0.2500 0.8204(6) 0.105(2) Uani 1 2 d S

loop_
_atom_site_aniso_label
_atom_site_aniso_U_11
_atom_site_aniso_U_22
_atom_site_aniso_U_33
_atom_site_aniso_U_23
_atom_site_aniso_U_13
_atom_site_aniso_U_12
S1 0.0708(16) 0.0825(14) 0.0966(19) 0.000 0.0003(14) 0.000
C14 0.082(7) 0.090(6) 0.058(6) 0.000 0.009(6) 0.000
C11 0.089(7) 0.085(5) 0.066(7) 0.000 -0.014(6) 0.000
C27 0.081(4) 0.051(3) 0.082(4) -0.028(3) 0.011(3) -0.009(3)
C6 0.087(8) 0.076(5) 0.076(8) 0.000 0.008(7) 0.000
C20 0.091(5) 0.074(4) 0.083(5) -0.013(4) -0.002(3) -0.003(3)
C15 0.096(4) 0.044(3) 0.090(4) 0.003(3) 0.006(3) 0.003(3)
C19 0.089(4) 0.042(3) 0.092(4) 0.015(4) 0.023(3) 0.011(3)
C9 0.075(8) 0.047(4) 0.080(8) 0.000 -0.002(7) 0.000
C5 0.076(8) 0.059(5) 0.126(10) 0.000 -0.003(7) 0.000
C23 0.093(4) 0.053(3) 0.082(4) 0.006(3) 0.019(4) -0.018(3)
C28 0.109(5) 0.062(4) 0.076(4) -0.003(3) -0.014(3) -0.008(3)
C16 0.094(4) 0.062(4) 0.100(4) -0.009(3) 0.016(4) 0.017(3)
C1 0.101(9) 0.032(4) 0.100(9) 0.000 0.034(9) 0.000
C10 0.075(7) 0.109(6) 0.080(8) 0.000 0.012(6) 0.000
C13 0.088(8) 0.080(6) 0.086(8) 0.000 0.001(7) 0.000
C8 0.077(7) 0.044(4) 0.097(9) 0.000 -0.021(7) 0.000
C25 0.091(5) 0.073(4) 0.132(5) 0.001(3) 0.023(4) -0.030(4)
C24 0.086(4) 0.072(4) 0.084(4) 0.000(3) 0.015(3) -0.010(4)
C29 0.114(5) 0.060(4) 0.098(5) -0.004(3) -0.011(4) -0.007(3)
C21 0.115(5) 0.068(4) 0.081(5) 0.023(3) -0.010(4) 0.010(3)
C7 0.089(8) 0.045(4) 0.081(8) 0.000 0.027(7) 0.000
C18 0.095(6) 0.132(5) 0.196(7) -0.016(4) 0.033(5) 0.020(4)
C17 0.113(5) 0.073(4) 0.123(5) -0.001(3) 0.025(4) 0.028(4)
C22 0.151(6) 0.102(4) 0.094(4) 0.020(3) -0.007(4) 0.011(4)
C30 0.138(5) 0.114(4) 0.089(5) -0.012(3) -0.005(4) -0.009(4)
C26 0.095(5) 0.109(5) 0.179(6) 0.020(4) 0.046(4) -0.023(4)
N7 0.078(3) 0.036(2) 0.086(3) 0.005(3) 0.020(3) 0.010(2)
N2 0.096(6) 0.053(4) 0.083(6) 0.000 -0.041(5) 0.000
N5 0.062(5) 0.073(4) 0.088(6) 0.000 0.008(5) 0.000
N4 0.082(6) 0.086(4) 0.084(6) 0.000 0.007(5) 0.000
N3 0.093(7) 0.080(4) 0.102(7) 0.000 -0.002(6) 0.000
F1 0.248(6) 0.146(4) 0.243(5) 0.000 -0.024(5) 0.000
C12 0.050(6) 0.060(5) 0.081(8) 0.000 -0.003(7) 0.000
C2 0.101(9) 0.070(5) 0.070(8) 0.000 -0.012(6) 0.000
C3 0.085(8) 0.061(5) 0.130(10) 0.000 0.025(8) 0.000
C4 0.084(9) 0.040(5) 0.124(12) 0.000 0.000(9) 0.000
O4 0.083(5) 0.103(4) 0.154(7) 0.000 -0.001(4) 0.000
O3 0.088(4) 0.071(3) 0.138(6) 0.000 -0.028(4) 0.000
N6 0.123(10) 0.049(4) 0.111(10) 0.000 -0.023(7) 0.000
N1 0.072(8) 0.036(4) 0.149(11) 0.000 0.019(6) 0.000
O2 0.109(5) 0.072(3) 0.134(6) 0.000 0.045(4) 0.000
O1 0.071(5) 0.096(4) 0.147(6) 0.000 0.004(4) 0.000

loop_
_atom_type_symbol
_atom_type_description
_atom_type_scat_dispersion_real
_atom_type_scat_dispersion_imag
_atom_type_scat_source
C C 0.0033 0.0016 'International Tables Vol C Tables 4.2.6.8 and 6.1.1.4'
H H 0.0000 0.0000 'International Tables Vol C Tables 4.2.6.8 and 6.1.1.4'
N N 0.0061 0.0033 'International Tables Vol C Tables 4.2.6.8 and 6.1.1.4'
F F 0.0171 0.0103 'International Tables Vol C Tables 4.2.6.8 and 6.1.1.4'
S S 0.1246 0.1234 'International Tables Vol C Tables 4.2.6.8 and 6.1.1.4'
O O 0.0106 0.0060 'International Tables Vol C Tables 4.2.6.8 and 6.1.1.4'

loop_
_geom_angle_atom_site_label_1
_geom_angle_atom_site_label_2
_geom_angle_atom_site_label_3
_geom_angle
C7 S1 C8 85.9(4)
C13 C14 C9 123.4(8)
C10 C11 C12 119.8(8)
C28 C27 N7 116.8(4)
C1 C6 C5 118.3(9)
C19 C20 C21 111.7(4)
C16 C15 N7 115.3(3)
C20 C19 N7 117.7(4)
N5 C9 C14 115.2(10)
N5 C9 C10 127.7(10)
C14 C9 C10 117.1(8)
C4 C5 C6 120.8(10)
C24 C23 N7 115.1(4)
C29 C28 C27 109.6(4)
C15 C16 C17 113.7(4)
C6 C1 C2 119.8(9)
C6 C1 N2 121.8(10)
C2 C1 N2 118.4(12)
C11 C10 C9 120.0(8)
C12 C13 C14 117.0(9)
N4 C8 N5 117.3(8)
N4 C8 S1 110.9(7)
N5 C8 S1 131.8(7)
C26 C25 C24 115.7(4)
C25 C24 C23 112.1(4)
C28 C29 C30 112.7(4)
C20 C21 C22 112.4(4)
N3 C7 N2 127.8(10)
N3 C7 S1 117.6(8)
N2 C7 S1 114.6(8)
C18 C17 C16 116.5(4)
C27 N7 C19 108.9(3)
C27 N7 C15 110.7(4)
C19 N7 C15 111.3(3)
C27 N7 C23 111.3(3)
C19 N7 C23 110.9(4)
C15 N7 C23 103.8(3)
C7 N2 C1 129.4(8)
C9 N5 C8 125.7(8)
C8 N4 N3 114.5(8)
C7 N3 N4 111.0(9)
C13 C12 C11 122.7(8)
C13 C12 N6 118.8(10)
C11 C12 N6 118.5(9)
C3 C2 C1 119.5(9)
C4 C3 C2 120.6(10)
C3 C4 C5 121.1(11)
C3 C4 N1 118.3(12)
C5 C4 N1 120.6(11)
O4 N6 O3 123.1(11)
O4 N6 C12 118.7(9)
O3 N6 C12 118.2(9)
O1 N1 O2 123.0(10)
O1 N1 C4 118.3(10)
O2 N1 C4 118.7(9)

loop_
_geom_bond_atom_site_label_1
_geom_bond_atom_site_label_2
_geom_bond_distance
S1 C7 1.734(9)
S1 C8 1.764(8)
C14 C13 1.364(8)
C14 C9 1.397(8)
C11 C10 1.355(8)
C11 C12 1.386(8)
C27 C28 1.513(4)
C27 N7 1.519(4)
C6 C1 1.389(9)
C6 C5 1.394(9)
C20 C19 1.512(4)
C20 C21 1.513(4)
C15 C16 1.514(4)
C15 N7 1.523(4)
C19 N7 1.521(4)
C9 N5 1.336(8)
C9 C10 1.414(8)
C5 C4 1.375(9)
C23 C24 1.511(5)
C23 N7 1.530(4)
C28 C29 1.502(4)
C16 C17 1.537(5)
C1 C2 1.422(8)
C1 N2 1.427(9)
C13 C12 1.362(8)
C8 N4 1.326(8)
C8 N5 1.358(8)
C25 C26 1.472(5)
C25 C24 1.505(5)
C29 C30 1.511(4)
C21 C22 1.517(4)
C7 N3 1.245(8)
C7 N2 1.362(8)
C18 C17 1.495(5)
N4 N3 1.385(7)
C12 N6 1.454(10)
C2 C3 1.367(9)
C3 C4 1.350(10)
C4 N1 1.436(11)
O4 N6 1.243(8)
O3 N6 1.248(7)
N1 O1 1.238(7)
N1 O2 1.244(7)
